data_4505909
loop_
_publ_author_name
'Rigby, Nicola'
'Jacobs, Tia'
'Reddy, Jayarama Prakasha'
'Hardie, Michaele J.'

_publ_section_title
;
 Metal Complexes of 2,2&#x2032;-Bipyridine-4,4&#x2032;-diamine as
 Metallo-Tectons for Hydrogen Bonded Networks
;
_journal_issue 4
_journal_name_full 'Crystal Growth &amp; Design'
_journal_page_first 1871
_journal_paper_doi 10.1021/cg201512q
_journal_volume 12
_journal_year 2012
_chemical_formula_sum 'C53.5 H71.5 Co2 N24.5 O16.5'
_chemical_formula_weight 1439.71
_chemical_name_systematic
; 
 [tris(2,2'-bipyridine-4,4'-diamine)(nitrato)cobalt(II)]
 nitrate dimethylformamide clathrate
;
_space_group_IT_number 14
_symmetry_cell_setting monoclinic
_symmetry_space_group_name_Hall '-P 2yn'
_symmetry_space_group_name_H-M 'P 1 21/n 1'
_atom_sites_solution_hydrogens geom
_atom_sites_solution_primary direct
_atom_sites_solution_secondary difmap
_audit_creation_method SHELXL-97
_cell_angle_alpha 90.00
_cell_angle_beta 103.605(3)
_cell_angle_gamma 90.00
_cell_formula_units_Z 4
_cell_length_a 10.7038(7)
_cell_length_b 34.312(2)
_cell_length_c 20.5328(11)
_cell_measurement_temperature 150(2)
_cell_volume 7329.5(8)
_computing_cell_refinement 'APEXII (Bruker, 2004)'
_computing_data_collection 'APEXII (Bruker, 2004)'
_computing_data_reduction 'APEXII (Bruker, 2004)'
_computing_molecular_graphics 'XSeed (Barbour, 2001)'
_computing_structure_refinement 'SHELXL-97 (Sheldrick, 1997)'
_computing_structure_solution 'SHELXS-97 (Sheldrick, 1990)'
_diffrn_ambient_temperature 150(2)
_diffrn_measured_fraction_theta_full 0.997
_diffrn_measured_fraction_theta_max 0.997
_diffrn_measurement_device_type 'Bruker Apex II diffractometer'
_diffrn_measurement_method 'omega and phi scans'
_diffrn_radiation_monochromator graphite
_diffrn_radiation_source 'rotating anode'
_diffrn_radiation_type MoK\a
_diffrn_radiation_wavelength 0.71073
_diffrn_reflns_av_R_equivalents 0.0615
_diffrn_reflns_av_sigmaI/netI 0.0557
_diffrn_reflns_limit_h_max 9
_diffrn_reflns_limit_h_min -11
_diffrn_reflns_limit_k_max 36
_diffrn_reflns_limit_k_min -32
_diffrn_reflns_limit_l_max 22
_diffrn_reflns_limit_l_min -19
_diffrn_reflns_number 70159
_diffrn_reflns_theta_full 22.50
_diffrn_reflns_theta_max 22.50
_diffrn_reflns_theta_min 1.18
_exptl_absorpt_coefficient_mu 0.529
_exptl_absorpt_correction_T_max 0.9947
_exptl_absorpt_correction_T_min 0.9392
_exptl_absorpt_correction_type multi-scan
_exptl_absorpt_process_details SADABS
_exptl_crystal_colour pink
_exptl_crystal_density_diffrn 1.305
_exptl_crystal_density_method 'not measured'
_exptl_crystal_description block
_exptl_crystal_F_000 3000
_exptl_crystal_size_max 0.12
_exptl_crystal_size_mid 0.05
_exptl_crystal_size_min 0.01
_refine_diff_density_max 2.187
_refine_diff_density_min -0.776
_refine_diff_density_rms 0.205
_refine_ls_extinction_method none
_refine_ls_goodness_of_fit_ref 1.063
_refine_ls_hydrogen_treatment constr
_refine_ls_matrix_type full
_refine_ls_number_parameters 828
_refine_ls_number_reflns 9567
_refine_ls_number_restraints 0
_refine_ls_restrained_S_all 1.063
_refine_ls_R_factor_all 0.1356
_refine_ls_R_factor_gt 0.0987
_refine_ls_shift/su_max 0.001
_refine_ls_shift/su_mean 0.000
_refine_ls_structure_factor_coef Fsqd
_refine_ls_weighting_details 'calc w=1/[\s^2^(Fo^2^)+(0.1820P)^2^+44.5817P] where P=(Fo^2^+2Fc^2^)/3'
_refine_ls_weighting_scheme calc
_refine_ls_wR_factor_gt 0.2771
_refine_ls_wR_factor_ref 0.3102
_reflns_number_gt 6699
_reflns_number_total 9567
_reflns_threshold_expression >2sigma(I)
_cod_data_source_file cg201512q_si_007.cif
_cod_data_source_block c:\users\chmmjh\desktop\workin~1\nicky4~1\nr41k1
_cod_depositor_comments
;
The following automatic conversions were performed:

'_symmetry_cell_setting' value 'Monoclinic' changed to 'monoclinic'
according to /home/saulius/struct/CIF-dictionaries/cif_core.dic
dictionary named 'cif_core.dic' version 2.4.1 from 2010-06-29.

Automatic conversion script
Id: cif_fix_values 1715 2011-07-08 13:25:40Z adriana 
;
_cod_original_cell_volume 7329.6(8)
_cod_original_sg_symbol_H-M P21/n
_cod_original_formula_sum 'C53.50 H71.50 Co2 N24.50 O16.50'
_cod_database_code 4505909

loop_
_symmetry_equiv_pos_as_xyz
'x, y, z'
'-x+1/2, y+1/2, -z+1/2'
'-x, -y, -z'
'x-1/2, -y-1/2, z-1/2'

loop_
_atom_site_label
_atom_site_type_symbol
_atom_site_fract_x
_atom_site_fract_y
_atom_site_fract_z
_atom_site_U_iso_or_equiv
_atom_site_adp_type
_atom_site_occupancy
_atom_site_symmetry_multiplicity
_atom_site_calc_flag
_atom_site_refinement_flags
_atom_site_disorder_assembly
_atom_site_disorder_group
Co1 Co 0.72354(10) 0.13984(3) 0.62190(5) 0.0227(4) Uani 1 1 d . . .
O1 O 0.9029(5) 0.13420(16) 0.6267(3) 0.0251(13) Uani 1 1 d . . .
N1 N 0.6912(6) 0.0910(2) 0.5757(3) 0.0257(16) Uani 1 1 d . . .
C1 C 0.7096(8) 0.0552(2) 0.6032(4) 0.028(2) Uani 1 1 d . . .
H1 H 0.7380 0.0531 0.6505 0.034 Uiso 1 1 calc R . .
Co2 Co 0.45500(11) 0.21442(3) 0.88876(6) 0.0256(4) Uani 1 1 d . . .
O2 O 1.0272(5) 0.11093(17) 0.7240(3) 0.0326(15) Uani 1 1 d . . .
N2 N 0.6704(6) 0.1610(2) 0.5316(3) 0.0259(16) Uani 1 1 d . . .
C2 C 0.6890(8) 0.0217(3) 0.5658(4) 0.031(2) Uani 1 1 d . . .
H2 H 0.7011 -0.0029 0.5874 0.037 Uiso 1 1 calc R . .
O3 O 0.8095(5) 0.11571(16) 0.7039(3) 0.0247(13) Uani 1 1 d . . .
N3 N 0.6326(8) -0.0086(2) 0.4573(4) 0.042(2) Uani 1 1 d . . .
H3A H 0.6454 -0.0317 0.4761 0.050 Uiso 1 1 calc R . .
H3B H 0.6082 -0.0064 0.4135 0.050 Uiso 1 1 calc R . .
C3 C 0.6504(8) 0.0238(2) 0.4960(4) 0.029(2) Uani 1 1 d . . .
O4 O 0.1416(6) 0.23087(17) 0.7843(3) 0.0331(15) Uani 1 1 d . . .
N4 N 0.5676(7) 0.1933(2) 0.3308(4) 0.039(2) Uani 1 1 d . . .
H4A H 0.5684 0.2180 0.3195 0.046 Uiso 1 1 calc R . .
H4B H 0.5456 0.1753 0.2997 0.046 Uiso 1 1 calc R . .
C4 C 0.6291(8) 0.0609(3) 0.4672(4) 0.031(2) Uani 1 1 d . . .
H4 H 0.6010 0.0636 0.4199 0.038 Uiso 1 1 calc R . .
O5 O 0.3579(5) 0.22704(16) 0.8006(3) 0.0286(14) Uani 1 1 d . . .
N5 N 0.7439(6) 0.1911(2) 0.6611(3) 0.0235(16) Uani 1 1 d . . .
C5 C 0.6491(7) 0.0933(2) 0.5076(4) 0.0231(19) Uani 1 1 d . . .
O6 O 0.2753(5) 0.21922(16) 0.8869(3) 0.0291(14) Uani 1 1 d . . .
N6 N 0.5544(6) 0.1440(2) 0.6388(3) 0.0245(16) Uani 1 1 d . . .
C6 C 0.6373(8) 0.1339(2) 0.4822(4) 0.0252(19) Uani 1 1 d . . .
O7 O 0.9669(7) 0.1739(2) 0.2236(4) 0.0547(19) Uani 1 1 d . . .
N7 N 0.7265(7) 0.3090(2) 0.7051(4) 0.040(2) Uani 1 1 d . . .
H7A H 0.7949 0.3238 0.7088 0.048 Uiso 1 1 calc R . .
H7B H 0.6534 0.3193 0.7092 0.048 Uiso 1 1 calc R . .
C7 C 0.6027(8) 0.1437(3) 0.4156(4) 0.029(2) Uani 1 1 d . . .
H7 H 0.5806 0.1239 0.3827 0.035 Uiso 1 1 calc R . .
O8 O 0.8262(8) 0.1287(2) 0.2134(5) 0.073(2) Uani 1 1 d . . .
N8 N 0.2023(6) 0.1656(2) 0.6867(4) 0.0327(18) Uani 1 1 d . . .
H8A H 0.1437 0.1471 0.6813 0.039 Uiso 1 1 calc R . .
H8B H 0.1864 0.1886 0.7020 0.039 Uiso 1 1 calc R . .
C8 C 0.5999(8) 0.1830(3) 0.3960(4) 0.031(2) Uani 1 1 d . . .
O9 O 1.0092(12) 0.1191(3) 0.1874(7) 0.124(4) Uani 1 1 d . . .
N9 N 0.9210(9) 0.1193(2) 0.6881(4) 0.048(2) Uani 1 1 d . . .
C9 C 0.6352(8) 0.2103(3) 0.4470(4) 0.030(2) Uani 1 1 d . . .
H9 H 0.6370 0.2372 0.4363 0.036 Uiso 1 1 calc R . .
O10 O 0.6089(13) -0.0388(4) 0.6810(6) 0.113(4) Uani 1 1 d . . .
N10 N 0.4331(7) 0.1601(2) 0.8672(3) 0.0283(17) Uani 1 1 d . . .
C10 C 0.6673(8) 0.1985(2) 0.5126(4) 0.027(2) Uani 1 1 d . . .
H10 H 0.6886 0.2179 0.5464 0.032 Uiso 1 1 calc R . .
O11 O 0.6308(12) 0.0105(4) 0.7506(8) 0.144(6) Uani 1 1 d . . .
N11 N 0.6183(6) 0.2062(2) 0.8666(3) 0.0266(17) Uani 1 1 d . . .
C11 C 0.8492(8) 0.2142(3) 0.6704(4) 0.027(2) Uani 1 1 d . . .
H11 H 0.9275 0.2030 0.6654 0.033 Uiso 1 1 calc R . .
O12 O 0.4641(13) 0.0008(6) 0.6852(5) 0.193(9) Uani 1 1 d . . .
N12 N 0.3962(10) 0.0479(3) 0.7906(6) 0.076(3) Uani 1 1 d . . .
H12A H 0.3268 0.0341 0.7907 0.091 Uiso 1 1 calc R . .
H12B H 0.4566 0.0381 0.7728 0.091 Uiso 1 1 calc R . .
C12 C 0.8487(8) 0.2530(2) 0.6866(4) 0.029(2) Uani 1 1 d . . .
H12 H 0.9257 0.2678 0.6931 0.035 Uiso 1 1 calc R . .
O13 O 0.3071(9) 0.0834(2) 0.4891(4) 0.071(2) Uani 1 1 d . . .
N13 N 0.9646(7) 0.1753(2) 0.8204(4) 0.0366(19) Uani 1 1 d . . .
H13A H 0.9758 0.1513 0.8077 0.044 Uiso 1 1 calc R . .
H13B H 1.0268 0.1925 0.8240 0.044 Uiso 1 1 calc R . .
C13 C 0.7333(8) 0.2712(3) 0.6935(4) 0.029(2) Uani 1 1 d . . .
O14 O 0.4501(7) 0.1396(2) 0.2306(4) 0.057(2) Uiso 1 1 d . . .
N14 N 0.5248(7) 0.2068(2) 0.9834(3) 0.0277(17) Uani 1 1 d . . .
C14 C 0.6242(8) 0.2463(2) 0.6868(4) 0.028(2) Uani 1 1 d . . .
H14 H 0.5452 0.2562 0.6934 0.034 Uiso 1 1 calc R . .
O15 O 0.3535(11) 0.4340(4) 0.8821(6) 0.036(3) Uiso 0.50 1 d P . .
N15 N 0.4731(6) 0.2690(2) 0.9139(3) 0.0259(16) Uani 1 1 d . . .
C15 C 0.6348(8) 0.2077(2) 0.6708(4) 0.025(2) Uani 1 1 d . . .
O16 O 0.1943(15) 0.0001(4) 0.8205(7) 0.143(5) Uiso 1 1 d . . .
N16 N 0.6788(8) 0.2033(2) 1.1896(4) 0.045(2) Uani 1 1 d . . .
H16A H 0.7045 0.1811 1.2096 0.053 Uiso 1 1 calc R . .
H16B H 0.6849 0.2249 1.2132 0.053 Uiso 1 1 calc R . .
C16 C 0.5272(7) 0.1798(2) 0.6621(4) 0.0236(19) Uani 1 1 d . . .
O17 O 0.615(5) 0.3865(15) 0.458(3) 0.237(19) Uiso 0.50 1 d P A 1
N17 N 0.4472(7) 0.3802(2) 0.9894(4) 0.0379(19) Uani 1 1 d . . .
H17A H 0.4259 0.4002 0.9621 0.046 Uiso 1 1 calc R . .
H17B H 0.4627 0.3837 1.0330 0.046 Uiso 1 1 calc R . .
C17 C 0.4106(8) 0.1879(2) 0.6770(4) 0.026(2) Uani 1 1 d . . .
H17 H 0.3937 0.2133 0.6911 0.031 Uiso 1 1 calc R . .
O18 O 0.444(3) 0.3040(9) 0.5313(14) 0.129(9) Uiso 0.50 1 d P B 2
N18 N 0.2514(10) 0.2262(2) 0.8221(5) 0.052(2) Uani 1 1 d . . .
C18 C 0.3171(8) 0.1587(3) 0.6714(4) 0.027(2) Uani 1 1 d . . .
N19 N 0.9329(10) 0.1404(3) 0.2073(5) 0.053(2) Uani 1 1 d . . .
C19 C 0.3451(8) 0.1225(3) 0.6470(4) 0.030(2) Uani 1 1 d . . .
H19 H 0.2828 0.1022 0.6403 0.036 Uiso 1 1 calc R . .
N20 N 0.5717(12) -0.0108(5) 0.7058(5) 0.079(4) Uani 1 1 d . . .
C20 C 0.4632(8) 0.1161(3) 0.6325(4) 0.030(2) Uani 1 1 d . . .
H20 H 0.4810 0.0909 0.6175 0.036 Uiso 1 1 calc R . .
N21 N 0.2804(8) 0.1337(3) 0.4166(4) 0.050(2) Uani 1 1 d . . .
C21 C 0.3303(9) 0.1376(3) 0.8692(5) 0.037(2) Uani 1 1 d . . .
H21 H 0.2642 0.1483 0.8876 0.045 Uiso 1 1 calc R . .
N22 N 0.4758(12) 0.0861(4) 0.1727(6) 0.087(3) Uiso 1 1 d . . .
C22 C 0.3173(9) 0.1005(3) 0.8463(6) 0.050(3) Uani 1 1 d . . .
H22 H 0.2441 0.0857 0.8499 0.060 Uiso 1 1 calc R . .
N23 N 0.4227(16) 0.4966(5) 0.9113(8) 0.048(4) Uiso 0.50 1 d P . .
C23 C 0.4099(10) 0.0837(3) 0.8176(6) 0.046(3) Uani 1 1 d . . .
N24 N -0.020(2) -0.0068(6) 0.8316(10) 0.066(5) Uiso 0.50 1 d P C 1
C24 C 0.5187(9) 0.1061(3) 0.8162(5) 0.040(2) Uani 1 1 d . . .
H24 H 0.5851 0.0958 0.7977 0.048 Uiso 1 1 calc R . .
N25 N 0.002(2) -0.0173(8) 0.7610(13) 0.089(7) Uiso 0.50 1 d P D 2
C25 C 0.5285(8) 0.1434(2) 0.8420(4) 0.030(2) Uani 1 1 d . . .
N26 N 0.528(3) 0.3422(8) 0.5124(14) 0.090(7) Uiso 0.50 1 d P A 1
C26 C 0.6381(8) 0.1698(2) 0.8454(4) 0.025(2) Uani 1 1 d . . .
N27 N 0.624(4) 0.3350(12) 0.5243(18) 0.111(11) Uiso 0.50 1 d P B 2
C27 C 0.7497(8) 0.1590(2) 0.8290(4) 0.026(2) Uani 1 1 d . . .
H27 H 0.7589 0.1332 0.8140 0.031 Uiso 1 1 calc R . .
C28 C 0.8509(8) 0.1858(3) 0.8344(4) 0.031(2) Uani 1 1 d . . .
C29 C 0.8283(8) 0.2238(3) 0.8545(4) 0.032(2) Uani 1 1 d . . .
H29 H 0.8923 0.2434 0.8574 0.038 Uiso 1 1 calc R . .
C30 C 0.7133(8) 0.2327(3) 0.8699(4) 0.032(2) Uani 1 1 d . . .
H30 H 0.7000 0.2585 0.8835 0.038 Uiso 1 1 calc R . .
C31 C 0.5659(9) 0.1726(3) 1.0153(4) 0.036(2) Uani 1 1 d . . .
H31 H 0.5582 0.1493 0.9896 0.043 Uiso 1 1 calc R . .
C32 C 0.6179(9) 0.1707(3) 1.0830(5) 0.038(2) Uani 1 1 d . . .
H32 H 0.6462 0.1463 1.1032 0.046 Uiso 1 1 calc R . .
C33 C 0.6296(8) 0.2043(3) 1.1224(4) 0.032(2) Uani 1 1 d . . .
C34 C 0.5871(8) 0.2395(3) 1.0897(4) 0.033(2) Uani 1 1 d . . .
H34 H 0.5922 0.2630 1.1147 0.039 Uiso 1 1 calc R . .
C35 C 0.5378(8) 0.2400(2) 1.0209(4) 0.029(2) Uani 1 1 d . . .
C36 C 0.4993(7) 0.2754(2) 0.9810(4) 0.0240(19) Uani 1 1 d . . .
C37 C 0.4926(8) 0.3118(2) 1.0073(4) 0.0257(19) Uani 1 1 d . . .
H37 H 0.5122 0.3154 1.0544 0.031 Uiso 1 1 calc R . .
C38 C 0.4564(8) 0.3440(2) 0.9641(5) 0.030(2) Uani 1 1 d . . .
C39 C 0.4330(8) 0.3368(2) 0.8953(4) 0.027(2) Uani 1 1 d . . .
H39 H 0.4111 0.3577 0.8643 0.032 Uiso 1 1 calc R . .
C40 C 0.4415(8) 0.3000(2) 0.8728(4) 0.030(2) Uani 1 1 d . . .
H40 H 0.4244 0.2957 0.8258 0.036 Uiso 1 1 calc R . .
C41 C 0.2914(11) 0.0965(4) 0.4347(6) 0.060(3) Uani 1 1 d . . .
H41 H 0.2859 0.0782 0.3995 0.071 Uiso 1 1 calc R . .
C42 C 0.2573(11) 0.1469(4) 0.3475(6) 0.063(3) Uani 1 1 d . . .
H42A H 0.2540 0.1755 0.3463 0.076 Uiso 1 1 calc R . .
H42B H 0.1753 0.1364 0.3219 0.076 Uiso 1 1 calc R . .
H42C H 0.3270 0.1378 0.3277 0.076 Uiso 1 1 calc R . .
C43 C 0.2985(11) 0.1640(3) 0.4685(6) 0.055(3) Uani 1 1 d . . .
H43A H 0.2884 0.1898 0.4472 0.066 Uiso 1 1 calc R . .
H43B H 0.3849 0.1618 0.4977 0.066 Uiso 1 1 calc R . .
H43C H 0.2343 0.1608 0.4951 0.066 Uiso 1 1 calc R . .
C44 C 0.5135(16) 0.1111(5) 0.2198(8) 0.092(5) Uiso 1 1 d . . .
H44 H 0.5963 0.1075 0.2485 0.111 Uiso 1 1 calc R . .
C45 C 0.526(2) 0.0531(8) 0.1529(13) 0.178(10) Uiso 1 1 d . . .
H45A H 0.4651 0.0421 0.1139 0.213 Uiso 1 1 calc R . .
H45B H 0.5417 0.0341 0.1895 0.213 Uiso 1 1 calc R . .
H45C H 0.6069 0.0592 0.1408 0.213 Uiso 1 1 calc R . .
C46 C 0.353(3) 0.0896(10) 0.1354(17) 0.243(15) Uiso 1 1 d . . .
H46A H 0.3350 0.0689 0.1016 0.291 Uiso 1 1 calc R . .
H46B H 0.3419 0.1151 0.1131 0.291 Uiso 1 1 calc R . .
H46C H 0.2929 0.0874 0.1647 0.291 Uiso 1 1 calc R . .
C47 C 0.3493(17) 0.4673(5) 0.8674(10) 0.037(5) Uiso 0.50 1 d P . .
H47 H 0.2964 0.4751 0.8255 0.044 Uiso 0.50 1 calc PR . .
C48 C 0.505(2) 0.4871(7) 0.9776(12) 0.064(6) Uiso 0.50 1 d P . .
H48A H 0.5447 0.5110 0.9991 0.077 Uiso 0.50 1 calc PR . .
H48B H 0.5722 0.4688 0.9722 0.077 Uiso 0.50 1 calc PR . .
H48C H 0.4527 0.4752 1.0055 0.077 Uiso 0.50 1 calc PR . .
C49 C 0.407(2) 0.5376(7) 0.8906(13) 0.067(7) Uiso 0.50 1 d P . .
H49A H 0.4614 0.5540 0.9248 0.081 Uiso 0.50 1 calc PR . .
H49B H 0.3166 0.5452 0.8852 0.081 Uiso 0.50 1 calc PR . .
H49C H 0.4313 0.5409 0.8479 0.081 Uiso 0.50 1 calc PR . .
C50 C 0.126(4) -0.0269(11) 0.7910(19) 0.101(10) Uiso 0.50 1 d P D 2
H50 H 0.1578 -0.0527 0.7894 0.121 Uiso 0.50 1 calc PR D 2
C51 C 0.084(3) -0.0196(10) 0.8224(17) 0.092(9) Uiso 0.50 1 d P C 1
H51 H 0.0871 -0.0469 0.8158 0.110 Uiso 0.50 1 calc PR C 1
C52 C -0.019(5) 0.0198(17) 0.777(3) 0.19(2) Uiso 0.50 1 d P D 2
H52A H 0.0609 0.0311 0.8033 0.233 Uiso 0.50 1 calc PR D 2
H52B H -0.0846 0.0204 0.8031 0.233 Uiso 0.50 1 calc PR D 2
H52C H -0.0491 0.0350 0.7357 0.233 Uiso 0.50 1 calc PR D 2
C53 C -0.065(4) -0.0446(13) 0.728(2) 0.142(15) Uiso 0.50 1 d P D 2
H53A H -0.0095 -0.0672 0.7259 0.171 Uiso 0.50 1 calc PR D 2
H53B H -0.1026 -0.0356 0.6819 0.171 Uiso 0.50 1 calc PR D 2
H53C H -0.1336 -0.0522 0.7493 0.171 Uiso 0.50 1 calc PR D 2
C54 C -0.114(3) -0.0328(9) 0.8455(16) 0.096(10) Uiso 0.50 1 d P C 1
H54A H -0.1845 -0.0178 0.8563 0.116 Uiso 0.50 1 calc PR C 1
H54B H -0.0747 -0.0494 0.8837 0.116 Uiso 0.50 1 calc PR C 1
H54C H -0.1479 -0.0491 0.8062 0.116 Uiso 0.50 1 calc PR C 1
C55 C -0.044(3) 0.0354(10) 0.8358(18) 0.101(10) Uiso 0.50 1 d P C 1
H55A H -0.1252 0.0396 0.8488 0.121 Uiso 0.50 1 calc PR C 1
H55B H -0.0483 0.0475 0.7920 0.121 Uiso 0.50 1 calc PR C 1
H55C H 0.0266 0.0472 0.8693 0.121 Uiso 0.50 1 calc PR C 1
C56 C 0.517(8) 0.369(2) 0.474(4) 0.23(3) Uiso 0.50 1 d P A 1
H56 H 0.4336 0.3785 0.4538 0.279 Uiso 0.50 1 calc PR A 1
C57 C 0.621(5) 0.3158(17) 0.510(3) 0.15(2) Uiso 0.50 1 d P A 1
H57A H 0.6172 0.2945 0.5416 0.225 Uiso 0.50 1 calc PR A 1
H57B H 0.7053 0.3285 0.5232 0.225 Uiso 0.50 1 calc PR A 1
H57C H 0.6080 0.3053 0.4649 0.225 Uiso 0.50 1 calc PR A 1
C58 C 0.411(5) 0.3348(15) 0.530(2) 0.153(17) Uiso 0.50 1 d P A 1
H58A H 0.4201 0.3117 0.5591 0.229 Uiso 0.50 1 calc PR A 1
H58B H 0.3432 0.3302 0.4896 0.229 Uiso 0.50 1 calc PR A 1
H58C H 0.3878 0.3573 0.5543 0.229 Uiso 0.50 1 calc PR A 1
C59 C 0.561(2) 0.2995(6) 0.5334(10) 0.040(5) Uiso 0.50 1 d P B 2
H59 H 0.6036 0.2750 0.5403 0.048 Uiso 0.50 1 calc PR B 2
C60 C 0.749(3) 0.3300(9) 0.5310(16) 0.089(9) Uiso 0.50 1 d P B 2
H60A H 0.7887 0.3548 0.5238 0.134 Uiso 0.50 1 calc PR B 2
H60B H 0.7631 0.3109 0.4980 0.134 Uiso 0.50 1 calc PR B 2
H60C H 0.7875 0.3204 0.5762 0.134 Uiso 0.50 1 calc PR B 2
C61 C 0.614(11) 0.378(4) 0.538(6) 0.39(6) Uiso 0.50 1 d P B 2
H61A H 0.5232 0.3851 0.5336 0.589 Uiso 0.50 1 calc PR B 2
H61B H 0.6485 0.3933 0.5060 0.589 Uiso 0.50 1 calc PR B 2
H61C H 0.6625 0.3841 0.5837 0.589 Uiso 0.50 1 calc PR B 2

loop_
_atom_site_aniso_label
_atom_site_aniso_U_11
_atom_site_aniso_U_22
_atom_site_aniso_U_33
_atom_site_aniso_U_23
_atom_site_aniso_U_13
_atom_site_aniso_U_12
Co1 0.0218(7) 0.0247(7) 0.0222(7) 0.0004(5) 0.0061(5) -0.0012(5)
O1 0.022(3) 0.026(3) 0.028(3) 0.002(3) 0.008(3) -0.001(2)
N1 0.026(4) 0.027(4) 0.024(4) 0.000(3) 0.006(3) 0.001(3)
C1 0.023(5) 0.033(6) 0.028(5) 0.002(4) 0.007(4) -0.001(4)
Co2 0.0278(7) 0.0251(7) 0.0256(7) -0.0036(5) 0.0095(5) -0.0007(5)
O2 0.015(3) 0.039(4) 0.036(4) 0.009(3) -0.008(3) 0.001(3)
N2 0.021(4) 0.029(4) 0.028(4) 0.004(3) 0.005(3) -0.001(3)
C2 0.031(5) 0.022(5) 0.038(6) 0.001(4) 0.005(4) 0.002(4)
O3 0.021(3) 0.033(3) 0.023(3) 0.003(2) 0.012(3) -0.002(3)
N3 0.065(6) 0.026(4) 0.033(4) -0.008(4) 0.008(4) -0.005(4)
C3 0.031(5) 0.022(5) 0.033(5) 0.000(4) 0.007(4) 0.001(4)
O4 0.019(3) 0.039(4) 0.035(4) -0.004(3) -0.006(3) -0.001(3)
N4 0.048(5) 0.037(5) 0.026(4) 0.009(3) -0.001(4) -0.002(4)
C4 0.025(5) 0.037(6) 0.030(5) 0.000(4) 0.004(4) 0.000(4)
O5 0.029(3) 0.031(3) 0.028(3) -0.005(3) 0.010(3) -0.004(3)
N5 0.021(4) 0.030(4) 0.020(4) 0.005(3) 0.007(3) 0.001(3)
C5 0.019(4) 0.028(5) 0.023(5) 0.000(4) 0.005(4) -0.003(4)
O6 0.032(3) 0.033(4) 0.026(4) -0.001(3) 0.014(3) 0.002(3)
N6 0.022(4) 0.028(4) 0.024(4) -0.003(3) 0.006(3) -0.004(3)
C6 0.020(5) 0.028(5) 0.028(5) -0.003(4) 0.007(4) -0.001(4)
O7 0.056(5) 0.054(5) 0.055(5) -0.010(4) 0.015(4) -0.006(4)
N7 0.036(5) 0.034(5) 0.053(5) -0.015(4) 0.015(4) -0.005(4)
C7 0.030(5) 0.031(5) 0.025(5) -0.003(4) 0.005(4) -0.002(4)
O8 0.048(5) 0.060(5) 0.109(7) 0.023(5) 0.015(5) -0.009(4)
N8 0.020(4) 0.037(4) 0.044(5) -0.008(4) 0.012(3) -0.006(3)
C8 0.025(5) 0.038(6) 0.030(5) 0.009(4) 0.008(4) 0.006(4)
O9 0.129(10) 0.072(7) 0.196(13) -0.033(8) 0.089(9) 0.010(7)
N9 0.071(7) 0.030(5) 0.045(6) -0.001(4) 0.021(5) -0.006(4)
C9 0.031(5) 0.024(5) 0.035(6) 0.003(4) 0.007(4) -0.003(4)
O10 0.155(11) 0.123(10) 0.078(8) -0.014(7) 0.061(8) 0.013(8)
N10 0.031(4) 0.028(4) 0.028(4) -0.007(3) 0.009(3) -0.002(3)
C10 0.024(5) 0.026(5) 0.031(5) 0.001(4) 0.007(4) 0.000(4)
O11 0.081(8) 0.186(14) 0.162(13) -0.085(11) 0.021(8) -0.017(8)
N11 0.027(4) 0.029(4) 0.025(4) -0.005(3) 0.007(3) -0.004(3)
C11 0.020(5) 0.037(5) 0.026(5) 0.004(4) 0.008(4) -0.001(4)
O12 0.102(10) 0.43(3) 0.038(6) 0.002(10) 0.006(6) 0.106(13)
N12 0.073(7) 0.041(6) 0.123(10) -0.028(6) 0.041(7) -0.017(5)
C12 0.026(5) 0.028(5) 0.032(5) -0.001(4) 0.005(4) -0.007(4)
O13 0.117(8) 0.046(5) 0.048(5) 0.015(4) 0.012(5) 0.020(5)
N13 0.028(4) 0.043(5) 0.042(5) -0.005(4) 0.013(4) -0.005(4)
C13 0.033(5) 0.029(5) 0.026(5) -0.005(4) 0.007(4) -0.001(4)
N14 0.033(4) 0.027(4) 0.026(4) -0.003(3) 0.011(3) -0.002(3)
C14 0.027(5) 0.031(5) 0.027(5) 0.003(4) 0.004(4) 0.001(4)
N15 0.028(4) 0.026(4) 0.025(4) -0.008(3) 0.010(3) 0.002(3)
C15 0.029(5) 0.025(5) 0.019(4) 0.000(3) 0.003(4) 0.001(4)
N16 0.055(5) 0.045(5) 0.031(5) -0.001(4) 0.003(4) 0.010(4)
C16 0.021(5) 0.029(5) 0.020(4) -0.001(4) 0.003(4) -0.004(4)
N17 0.048(5) 0.034(5) 0.036(5) -0.011(4) 0.018(4) -0.002(4)
C17 0.028(5) 0.026(5) 0.023(5) -0.006(4) 0.006(4) -0.002(4)
N18 0.075(7) 0.033(5) 0.054(6) -0.007(4) 0.026(6) -0.004(5)
C18 0.025(5) 0.037(5) 0.020(5) 0.000(4) 0.007(4) -0.005(4)
N19 0.064(7) 0.039(6) 0.058(6) 0.005(5) 0.019(5) -0.002(5)
C19 0.023(5) 0.032(5) 0.034(5) -0.002(4) 0.009(4) -0.010(4)
N20 0.065(8) 0.144(13) 0.030(6) 0.025(7) 0.016(6) 0.011(8)
C20 0.030(5) 0.025(5) 0.035(5) -0.005(4) 0.007(4) -0.003(4)
N21 0.046(5) 0.058(6) 0.047(6) 0.009(5) 0.017(4) 0.009(4)
C21 0.026(5) 0.031(6) 0.056(6) -0.004(5) 0.012(5) -0.011(4)
C22 0.027(5) 0.033(6) 0.089(9) 0.001(6) 0.013(5) -0.005(5)
C23 0.048(6) 0.022(5) 0.068(7) -0.006(5) 0.011(5) -0.015(5)
C24 0.047(6) 0.031(6) 0.047(6) -0.012(5) 0.019(5) 0.000(5)
C25 0.034(5) 0.030(5) 0.024(5) 0.000(4) 0.006(4) 0.000(4)
C26 0.031(5) 0.029(5) 0.015(4) 0.000(4) 0.005(4) -0.004(4)
C27 0.036(5) 0.024(5) 0.021(5) -0.002(4) 0.011(4) -0.001(4)
C28 0.031(5) 0.041(6) 0.021(5) 0.002(4) 0.006(4) 0.005(4)
C29 0.027(5) 0.039(6) 0.030(5) -0.005(4) 0.009(4) -0.008(4)
C30 0.034(5) 0.032(5) 0.031(5) -0.008(4) 0.012(4) -0.004(4)
C31 0.048(6) 0.031(5) 0.031(5) -0.004(4) 0.012(5) 0.002(4)
C32 0.049(6) 0.030(5) 0.037(6) 0.006(4) 0.012(5) 0.010(5)
C33 0.032(5) 0.046(6) 0.023(5) 0.003(4) 0.013(4) 0.006(4)
C34 0.033(5) 0.038(6) 0.028(5) -0.006(4) 0.009(4) 0.006(4)
C35 0.032(5) 0.031(5) 0.025(5) -0.001(4) 0.009(4) 0.001(4)
C36 0.019(4) 0.026(5) 0.028(5) -0.005(4) 0.009(4) -0.002(4)
C37 0.026(5) 0.026(5) 0.026(5) 0.001(4) 0.009(4) -0.001(4)
C38 0.028(5) 0.027(5) 0.039(6) -0.006(4) 0.015(4) -0.005(4)
C39 0.025(5) 0.026(5) 0.031(5) 0.004(4) 0.007(4) 0.001(4)
C40 0.036(5) 0.026(5) 0.028(5) 0.002(4) 0.006(4) -0.004(4)
C41 0.064(8) 0.056(8) 0.053(8) -0.014(6) 0.001(6) -0.009(6)
C42 0.057(7) 0.086(9) 0.049(7) 0.019(6) 0.018(6) -0.006(6)
C43 0.058(7) 0.051(7) 0.056(7) 0.011(6) 0.011(6) 0.016(6)

loop_
_atom_type_symbol
_atom_type_description
_atom_type_scat_dispersion_real
_atom_type_scat_dispersion_imag
_atom_type_scat_source
C C 0.0033 0.0016 'International Tables Vol C Tables 4.2.6.8 and 6.1.1.4'
H H 0.0000 0.0000 'International Tables Vol C Tables 4.2.6.8 and 6.1.1.4'
N N 0.0061 0.0033 'International Tables Vol C Tables 4.2.6.8 and 6.1.1.4'
O O 0.0106 0.0060 'International Tables Vol C Tables 4.2.6.8 and 6.1.1.4'
Co Co 0.3494 0.9721 'International Tables Vol C Tables 4.2.6.8 and 6.1.1.4'

loop_
_geom_angle_atom_site_label_1
_geom_angle_atom_site_label_2
_geom_angle_atom_site_label_3
_geom_angle
O3 Co1 O1 68.9(2)
O3 Co1 N1 92.9(3)
O1 Co1 N1 89.9(3)
O3 Co1 N5 92.5(3)
O1 Co1 N5 93.3(3)
N1 Co1 N5 174.4(3)
O3 Co1 N6 98.7(3)
O1 Co1 N6 167.0(3)
N1 Co1 N6 94.9(3)
N5 Co1 N6 82.9(3)
O3 Co1 N2 167.0(3)
O1 Co1 N2 98.7(3)
N1 Co1 N2 82.9(3)
N5 Co1 N2 92.1(3)
N6 Co1 N2 93.9(3)
O3 Co1 N9 34.2(2)
O1 Co1 N9 34.8(3)
N1 Co1 N9 93.3(3)
N5 Co1 N9 91.9(3)
N6 Co1 N9 132.6(3)
N2 Co1 N9 133.5(3)
N9 O1 Co1 90.5(5)
C1 N1 C5 117.6(7)
C1 N1 Co1 126.7(6)
C5 N1 Co1 115.7(5)
N1 C1 C2 122.8(8)
O5 Co2 N10 89.6(3)
O5 Co2 O6 69.1(2)
N10 Co2 O6 90.6(3)
O5 Co2 N11 97.5(3)
N10 Co2 N11 82.7(3)
O6 Co2 N11 165.1(3)
O5 Co2 N14 168.4(3)
N10 Co2 N14 95.6(3)
O6 Co2 N14 100.4(3)
N11 Co2 N14 93.5(3)
O5 Co2 N15 91.8(3)
N10 Co2 N15 177.3(3)
O6 Co2 N15 87.7(3)
N11 Co2 N15 99.4(3)
N14 Co2 N15 82.6(3)
O5 Co2 N18 34.6(3)
N10 Co2 N18 89.2(3)
O6 Co2 N18 34.5(3)
N11 Co2 N18 131.6(3)
N14 Co2 N18 134.9(3)
N15 Co2 N18 90.6(3)
C10 N2 C6 117.0(7)
C10 N2 Co1 127.9(6)
C6 N2 Co1 115.0(5)
C1 C2 C3 120.2(8)
N9 O3 Co1 91.1(5)
N3 C3 C2 121.9(8)
N3 C3 C4 120.8(8)
C2 C3 C4 117.3(8)
C5 C4 C3 119.7(8)
N18 O5 Co2 89.9(5)
C11 N5 C15 116.8(7)
C11 N5 Co1 127.0(6)
C15 N5 Co1 115.4(5)
N1 C5 C4 122.5(8)
N1 C5 C6 113.3(7)
C4 C5 C6 124.1(7)
N18 O6 Co2 89.5(5)
C20 N6 C16 117.4(7)
C20 N6 Co1 128.2(6)
C16 N6 Co1 114.3(5)
N2 C6 C7 122.5(8)
N2 C6 C5 113.2(7)
C7 C6 C5 124.3(8)
C6 C7 C8 120.4(8)
N4 C8 C9 122.0(8)
N4 C8 C7 121.4(8)
C9 C8 C7 116.5(8)
O2 N9 O3 126.4(8)
O2 N9 O1 124.3(8)
O3 N9 O1 109.3(8)
O2 N9 Co1 176.0(6)
O3 N9 Co1 54.7(4)
O1 N9 Co1 54.8(4)
C10 C9 C8 120.1(8)
C21 N10 C25 117.1(7)
C21 N10 Co2 127.2(6)
C25 N10 Co2 115.5(6)
N2 C10 C9 123.4(8)
C30 N11 C26 117.6(7)
C30 N11 Co2 127.0(6)
C26 N11 Co2 115.4(5)
N5 C11 C12 123.4(8)
C11 C12 C13 120.2(8)
N7 C13 C12 122.3(8)
N7 C13 C14 121.7(8)
C12 C13 C14 116.0(8)
C35 N14 C31 118.0(7)
C35 N14 Co2 114.8(6)
C31 N14 Co2 127.1(6)
C15 C14 C13 119.2(8)
C40 N15 C36 118.1(7)
C40 N15 Co2 126.7(6)
C36 N15 Co2 114.1(5)
N5 C15 C14 124.2(8)
N5 C15 C16 112.6(7)
C14 C15 C16 123.2(8)
C50 O16 C51 40.0(19)
N6 C16 C17 122.2(7)
N6 C16 C15 113.6(7)
C17 C16 C15 124.2(8)
C16 C17 C18 120.2(8)
O4 N18 O6 125.4(8)
O4 N18 O5 123.2(8)
O6 N18 O5 111.4(8)
O4 N18 Co2 176.9(7)
O6 N18 Co2 55.9(4)
O5 N18 Co2 55.6(5)
N8 C18 C19 121.3(8)
N8 C18 C17 121.5(8)
C19 C18 C17 117.1(7)
O7 N19 O9 117.9(10)
O7 N19 O8 119.6(10)
O9 N19 O8 122.4(11)
C20 C19 C18 120.2(8)
O12 N20 O10 120.4(16)
O12 N20 O11 110.4(16)
O10 N20 O11 129.2(14)
N6 C20 C19 122.9(8)
C41 N21 C42 123.8(10)
C41 N21 C43 119.4(9)
C42 N21 C43 116.8(9)
C22 C21 N10 123.0(9)
C44 N22 C45 135.1(18)
C44 N22 C46 117.0(19)
C45 N22 C46 108(2)
C21 C22 C23 120.6(9)
C47 N23 C49 118.3(17)
C47 N23 C48 122.6(17)
C49 N23 C48 119.0(18)
N12 C23 C22 122.2(9)
N12 C23 C24 120.3(10)
C22 C23 C24 117.4(9)
C51 N24 C54 121(3)
C51 N24 C55 121(3)
C54 N24 C55 118(2)
C25 C24 C23 119.3(9)
C53 N25 C52 136(4)
C53 N25 C50 115(3)
C52 N25 C50 109(4)
N10 C25 C24 122.3(8)
N10 C25 C26 112.5(7)
C24 C25 C26 125.2(8)
C56 N26 C57 117(5)
C56 N26 C58 111(5)
C57 N26 C58 126(4)
N11 C26 C27 122.7(8)
N11 C26 C25 113.5(7)
C27 C26 C25 123.8(8)
C60 N27 C59 112(3)
C60 N27 C61 103(5)
C59 N27 C61 139(6)
C26 C27 C28 120.4(8)
N13 C28 C27 121.3(8)
N13 C28 C29 122.1(8)
C27 C28 C29 116.6(8)
C30 C29 C28 119.9(8)
N11 C30 C29 122.8(8)
N14 C31 C32 122.4(8)
C31 C32 C33 120.4(9)
N16 C33 C32 121.9(9)
N16 C33 C34 120.8(8)
C32 C33 C34 117.2(8)
C35 C34 C33 120.0(8)
N14 C35 C34 121.9(8)
N14 C35 C36 113.5(7)
C34 C35 C36 124.5(8)
N15 C36 C37 121.9(8)
N15 C36 C35 113.3(7)
C37 C36 C35 124.7(8)
C36 C37 C38 120.0(8)
N17 C38 C39 122.4(8)
N17 C38 C37 120.6(8)
C39 C38 C37 116.9(8)
C40 C39 C38 119.9(8)
N15 C40 C39 123.2(8)
O13 C41 N21 128.0(11)
O14 C44 N22 125.0(16)
O15 C47 N23 122.0(18)
O16 C50 N25 116(3)
N24 C51 O16 130(3)
N26 C56 O17 124(8)
O18 C59 N27 113(3)

loop_
_geom_bond_atom_site_label_1
_geom_bond_atom_site_label_2
_geom_bond_distance
Co1 O3 1.907(5)
Co1 O1 1.909(5)
Co1 N1 1.917(7)
Co1 N5 1.926(7)
Co1 N6 1.928(7)
Co1 N2 1.947(7)
Co1 N9 2.337(10)
O1 N9 1.332(10)
N1 C1 1.346(11)
N1 C5 1.367(10)
C1 C2 1.371(12)
Co2 O5 1.913(6)
Co2 N10 1.918(7)
Co2 O6 1.922(6)
Co2 N11 1.928(7)
Co2 N14 1.929(7)
Co2 N15 1.942(7)
Co2 N18 2.320(11)
O2 N9 1.235(10)
N2 C10 1.346(11)
N2 C6 1.360(11)
C2 C3 1.398(12)
O3 N9 1.313(10)
N3 C3 1.351(11)
C3 C4 1.400(12)
O4 N18 1.258(11)
N4 C8 1.347(11)
C4 C5 1.375(12)
O5 N18 1.317(10)
N5 C11 1.354(11)
N5 C15 1.355(10)
C5 C6 1.481(12)
O6 N18 1.315(10)
N6 C20 1.351(11)
N6 C16 1.376(11)
C6 C7 1.372(12)
O7 N19 1.229(11)
N7 C13 1.324(11)
C7 C8 1.404(12)
O8 N19 1.244(11)
N8 C18 1.359(10)
C8 C9 1.391(12)
O9 N19 1.235(13)
C9 C10 1.371(12)
O10 N20 1.199(16)
N10 C21 1.353(11)
N10 C25 1.373(11)
O11 N20 1.229(16)
N11 C30 1.354(11)
N11 C26 1.357(11)
C11 C12 1.372(12)
O12 N20 1.197(14)
N12 C23 1.344(13)
C12 C13 1.420(12)
O13 C41 1.179(13)
N13 C28 1.363(11)
C13 C14 1.427(12)
O14 C44 1.239(16)
N14 C35 1.362(11)
N14 C31 1.364(11)
C14 C15 1.373(12)
O15 C47 1.18(2)
N15 C40 1.348(11)
N15 C36 1.358(10)
C15 C16 1.476(11)
O16 C50 1.25(4)
O16 C51 1.37(3)
N16 C33 1.357(11)
C16 C17 1.382(11)
O17 C56 1.30(8)
N17 C38 1.358(11)
C17 C18 1.402(12)
O18 C59 1.25(3)
C18 C19 1.398(12)
C19 C20 1.382(12)
N21 C41 1.327(15)
N21 C42 1.454(14)
N21 C43 1.468(14)
C21 C22 1.353(14)
N22 C44 1.285(18)
N22 C45 1.35(3)
N22 C46 1.36(3)
C22 C23 1.392(14)
N23 C47 1.45(2)
N23 C49 1.47(3)
N23 C48 1.47(3)
C23 C24 1.401(13)
N24 C51 1.26(4)
N24 C54 1.42(3)
N24 C55 1.48(4)
C24 C25 1.379(12)
N25 C53 1.28(4)
N25 C52 1.34(6)
N25 C50 1.37(4)
C25 C26 1.470(12)
N26 C56 1.21(8)
N26 C57 1.36(6)
N26 C58 1.41(5)
C26 C27 1.366(12)
N27 C60 1.32(4)
N27 C59 1.43(4)
N27 C61 1.52(11)
C27 C28 1.406(12)
C28 C29 1.408(13)
C29 C30 1.375(12)
C31 C32 1.373(13)
C32 C33 1.397(13)
C33 C34 1.405(13)
C34 C35 1.387(12)
C35 C36 1.470(12)
C36 C37 1.369(12)
C37 C38 1.413(12)
C38 C39 1.399(12)
C39 C40 1.358(12)
